data_4335050
loop_
_publ_author_name
'Peter Comba'
'Michael Morgen'
'Hubert Wadepohl'

_publ_section_title
;
 Tuning of the Properties of Transition-Metal Bispidine Complexes by
 Variation of the Basicity of the Aromatic Donor Groups
;
_journal_name_full 'Inorganic Chemistry'
_journal_page_first 6481
_journal_page_last 6501
_journal_paper_doi 10.1021/ic4004214
_journal_volume 52
_journal_year 2013
_chemical_formula_sum 'C20 H19 Cl2 N3 O5'
_chemical_formula_weight 452.28
_space_group_IT_number 2
_symmetry_cell_setting triclinic
_symmetry_Int_Tables_number 2
_symmetry_space_group_name_Hall '-P 1'
_symmetry_space_group_name_H-M 'P -1'
_atom_sites_solution_hydrogens geom
_atom_sites_solution_primary dual
_atom_sites_solution_secondary difmap
_audit_block_code co_mimo8
_audit_creation_method SHELXL-97
_cell_angle_alpha 91.624(16)
_cell_angle_beta 104.902(19)
_cell_angle_gamma 90.042(17)
_cell_formula_units_Z 2
_cell_length_a 7.636(7)
_cell_length_b 10.441(10)
_cell_length_c 13.432(13)
_cell_measurement_reflns_used 2297
_cell_measurement_temperature 100(2)
_cell_measurement_theta_max 29.21
_cell_measurement_theta_min 2.47
_cell_volume 1034.4(17)
_computing_cell_refinement
;
SAINT (Bruker AXS, 1997-2008). Includes estimated systematic errors
 of the unit cell constants from Monte Carlo simulations.
;
_computing_data_collection 'SMART-5.631 (Bruker AXS, 2003)'
_computing_data_reduction 'SAINT (Bruker AXS, 1997-2008); SADABS (Bruker AXS, 2008)'
_computing_publication_material 'SHELXL-97 (Sheldrick, 1997)'
_computing_structure_refinement 'SHELXL-97 (Sheldrick, 1997)'
_computing_structure_solution 'SUPERFLIP (Palatinus, 2007-2009)'
_diffrn_ambient_environment 'perfluoro polyether oil'
_diffrn_ambient_temperature 100(2)
_diffrn_detector 'CCD plate'
_diffrn_detector_area_resol_mean 8.19
_diffrn_detector_type CCD-PXL-KAF2
_diffrn_measured_fraction_theta_full 0.998
_diffrn_measured_fraction_theta_max 0.998
_diffrn_measurement_device 'three-circle diffractometer'
_diffrn_measurement_device_type 'Bruker AXS Smart 1000'
_diffrn_measurement_method '\f- and \w-scans'
_diffrn_measurement_specimen_support 'polyimid foil'
_diffrn_radiation_monochromator graphite
_diffrn_radiation_probe x-ray
_diffrn_radiation_type MoK\a
_diffrn_radiation_wavelength 0.71073
_diffrn_reflns_av_R_equivalents 0.0556
_diffrn_reflns_av_sigmaI/netI 0.0500
_diffrn_reflns_limit_h_max 9
_diffrn_reflns_limit_h_min -10
_diffrn_reflns_limit_k_max 13
_diffrn_reflns_limit_k_min -13
_diffrn_reflns_limit_l_max 17
_diffrn_reflns_limit_l_min 0
_diffrn_reflns_number 21606
_diffrn_reflns_theta_full 28.28
_diffrn_reflns_theta_max 28.28
_diffrn_reflns_theta_min 1.57
_diffrn_source 'fine-focus sealed tube'
_exptl_absorpt_coefficient_mu 0.352
_exptl_absorpt_correction_T_max 0.7460
_exptl_absorpt_correction_T_min 0.6358
_exptl_absorpt_correction_type multi-scan
_exptl_absorpt_process_details
;
multi-scan from symmetry-related measurements (Blessing 1995)
SADABS (Sheldrick & Bruker AXS, 2004-2008)
;
_exptl_crystal_colour colourless
_exptl_crystal_density_diffrn 1.452
_exptl_crystal_description irregular
_exptl_crystal_F_000 468
_exptl_crystal_size_max 0.13
_exptl_crystal_size_mid 0.10
_exptl_crystal_size_min 0.04
_refine_diff_density_max 0.404
_refine_diff_density_min -0.357
_refine_diff_density_rms 0.064
_refine_ls_abs_structure_details 'Flack H D (1983), Acta Cryst. A39, 876-881'
_refine_ls_extinction_method none
_refine_ls_goodness_of_fit_ref 1.028
_refine_ls_hydrogen_treatment constr
_refine_ls_matrix_type full
_refine_ls_number_parameters 274
_refine_ls_number_reflns 5127
_refine_ls_number_restraints 0
_refine_ls_restrained_S_all 1.028
_refine_ls_R_factor_all 0.0728
_refine_ls_R_factor_gt 0.0440
_refine_ls_shift/su_max 0.000
_refine_ls_shift/su_mean 0.000
_refine_ls_structure_factor_coef Fsqd
_refine_ls_weighting_details 'calc w=1/[\s^2^(Fo^2^)+(0.0403P)^2^+0.5178P] where P=(Fo^2^+2Fc^2^)/3'
_refine_ls_weighting_scheme calc
_refine_ls_wR_factor_gt 0.0922
_refine_ls_wR_factor_ref 0.1045
_reflns_number_gt 3662
_reflns_number_total 5127
_reflns_threshold_expression >2sigma(I)
_cod_data_source_file ic4004214_si_002_1.cif
_cod_data_source_block co_mimo8
_cod_database_code 4335050
_audit_block_refno 1177

loop_
_symmetry_equiv_pos_as_xyz
'x, y, z'
'-x, -y, -z'

loop_
_atom_site_label
_atom_site_type_symbol
_atom_site_fract_x
_atom_site_fract_y
_atom_site_fract_z
_atom_site_U_iso_or_equiv
_atom_site_adp_type
_atom_site_occupancy
_atom_site_symmetry_multiplicity
_atom_site_calc_flag
_atom_site_refinement_flags
Cl1 Cl 0.49867(7) -0.51178(5) 1.19122(4) 0.02450(13) Uani 1 1 d .
Cl2 Cl -0.03265(8) -0.15167(5) 0.83265(4) 0.02969(14) Uani 1 1 d .
O1 O 0.4251(2) -0.77669(15) 0.71508(13) 0.0343(4) Uani 1 1 d .
O2 O 0.37260(19) -0.98671(14) 0.72729(12) 0.0281(3) Uani 1 1 d .
O3 O -0.2954(2) -0.83116(14) 0.49908(11) 0.0292(4) Uani 1 1 d .
O4 O -0.39443(19) -0.65414(14) 0.56568(11) 0.0283(3) Uani 1 1 d .
O5 O 0.00060(19) -0.93119(13) 0.60277(10) 0.0250(3) Uani 1 1 d .
H5 H -0.0915 -0.9254 0.5530 0.037 Uiso 1 1 d R
N1 N 0.3905(3) -0.83942(18) 0.95930(15) 0.0381(5) Uani 1 1 d .
N2 N -0.0169(2) -0.49690(16) 0.62709(13) 0.0232(4) Uani 1 1 d .
N3 N -0.0063(2) -0.67554(15) 0.84388(12) 0.0182(3) Uani 1 1 d .
C1 C 0.1591(3) -0.84206(18) 0.76610(15) 0.0194(4) Uani 1 1 d .
H1 H 0.1391 -0.9166 0.8071 0.023 Uiso 1 1 calc R
C2 C 0.1705(3) -0.71866(18) 0.83306(15) 0.0190(4) Uani 1 1 d .
H2 H 0.2187 -0.6499 0.7968 0.023 Uiso 1 1 calc R
C4 C -0.1195(3) -0.64030(17) 0.74275(14) 0.0181(4) Uani 1 1 d .
H4 H -0.2461 -0.6318 0.7500 0.022 Uiso 1 1 calc R
C5 C -0.1246(3) -0.74260(18) 0.65980(14) 0.0189(4) Uani 1 1 d .
C6 C 0.0021(3) -0.83457(18) 0.67155(14) 0.0189(4) Uani 1 1 d .
C7 C 0.3340(3) -0.8622(2) 0.73400(16) 0.0246(5) Uani 1 1 d .
C8 C 0.5323(3) -1.0134(2) 0.6924(2) 0.0395(6) Uani 1 1 d .
H8A H 0.5158 -0.9821 0.6225 0.059 Uiso 1 1 calc R
H8C H 0.5526 -1.1061 0.6920 0.059 Uiso 1 1 calc R
H8B H 0.6372 -0.9703 0.7389 0.059 Uiso 1 1 calc R
C9 C -0.2757(3) -0.74805(19) 0.56822(15) 0.0227(4) Uani 1 1 d .
C10 C -0.5591(3) -0.6636(3) 0.4835(2) 0.0461(7) Uani 1 1 d .
H10A H -0.5307 -0.6513 0.4172 0.069 Uiso 1 1 calc R
H10B H -0.6440 -0.5975 0.4942 0.069 Uiso 1 1 calc R
H10C H -0.6143 -0.7485 0.4832 0.069 Uiso 1 1 calc R
C11 C 0.3028(3) -0.72974(19) 0.93823(15) 0.0214(4) Uani 1 1 d .
C12 C 0.3315(3) -0.62490(18) 1.00768(15) 0.0191(4) Uani 1 1 d .
H12 H 0.2679 -0.5471 0.9906 0.023 Uiso 1 1 calc R
C13 C 0.4546(3) -0.63790(18) 1.10169(15) 0.0195(4) Uani 1 1 d .
C14 C 0.5442(3) -0.7513(2) 1.12595(17) 0.0330(6) Uani 1 1 d .
H14 H 0.6278 -0.7621 1.1910 0.040 Uiso 1 1 calc R
C15 C 0.5079(4) -0.8489(2) 1.05189(19) 0.0472(8) Uani 1 1 d .
H15 H 0.5700 -0.9276 1.0675 0.057 Uiso 1 1 calc R
C16 C -0.0618(3) -0.50819(18) 0.71597(14) 0.0183(4) Uani 1 1 d .
C17 C -0.0640(3) -0.40451(18) 0.78304(15) 0.0198(4) Uani 1 1 d .
H17 H -0.0934 -0.4157 0.8468 0.024 Uiso 1 1 calc R
C18 C -0.0224(3) -0.28535(18) 0.75415(15) 0.0215(4) Uani 1 1 d .
C19 C 0.0260(3) -0.2699(2) 0.66309(15) 0.0242(4) Uani 1 1 d .
H19 H 0.0571 -0.1883 0.6429 0.029 Uiso 1 1 calc R
C20 C 0.0270(3) -0.3795(2) 0.60253(16) 0.0270(5) Uani 1 1 d .
H20 H 0.0609 -0.3710 0.5397 0.032 Uiso 1 1 calc R
C21 C -0.0976(3) -0.7681(2) 0.89324(16) 0.0255(5) Uani 1 1 d .
H21B H -0.2110 -0.7315 0.9020 0.038 Uiso 1 1 calc R
H21C H -0.0189 -0.7884 0.9608 0.038 Uiso 1 1 calc R
H21A H -0.1242 -0.8465 0.8500 0.038 Uiso 1 1 calc R

loop_
_atom_site_aniso_label
_atom_site_aniso_U_11
_atom_site_aniso_U_22
_atom_site_aniso_U_33
_atom_site_aniso_U_23
_atom_site_aniso_U_13
_atom_site_aniso_U_12
Cl1 0.0239(3) 0.0251(3) 0.0220(2) -0.01182(19) 0.00261(19) -0.00405(19)
Cl2 0.0454(3) 0.0178(2) 0.0248(3) -0.00565(19) 0.0079(2) -0.0008(2)
O1 0.0287(8) 0.0292(8) 0.0465(10) -0.0144(7) 0.0140(7) -0.0084(7)
O2 0.0232(8) 0.0238(8) 0.0333(8) -0.0117(6) 0.0014(6) 0.0040(6)
O3 0.0330(9) 0.0242(8) 0.0224(8) -0.0057(6) -0.0064(6) -0.0022(6)
O4 0.0244(8) 0.0255(8) 0.0264(8) -0.0015(6) -0.0088(6) 0.0027(6)
O5 0.0284(8) 0.0210(7) 0.0194(7) -0.0088(6) -0.0040(6) -0.0002(6)
N1 0.0436(12) 0.0236(10) 0.0314(10) -0.0127(8) -0.0171(9) 0.0109(8)
N2 0.0296(10) 0.0199(9) 0.0185(8) -0.0027(7) 0.0038(7) -0.0044(7)
N3 0.0183(8) 0.0195(8) 0.0149(8) -0.0009(6) 0.0008(6) -0.0008(6)
C1 0.0203(10) 0.0154(9) 0.0193(9) -0.0049(7) -0.0003(8) -0.0004(7)
C2 0.0200(10) 0.0154(9) 0.0184(9) -0.0044(7) -0.0003(8) -0.0006(7)
C4 0.0199(10) 0.0164(9) 0.0153(9) -0.0007(7) -0.0004(8) -0.0005(7)
C5 0.0215(10) 0.0169(9) 0.0158(9) -0.0026(7) 0.0005(8) -0.0033(8)
C6 0.0221(10) 0.0154(9) 0.0174(9) -0.0043(7) 0.0024(8) -0.0050(8)
C7 0.0223(11) 0.0252(11) 0.0208(10) -0.0089(8) -0.0034(8) -0.0001(8)
C8 0.0222(12) 0.0379(14) 0.0530(16) -0.0268(12) 0.0027(11) 0.0020(10)
C9 0.0243(11) 0.0198(10) 0.0206(10) 0.0007(8) -0.0004(8) -0.0031(8)
C10 0.0344(14) 0.0372(14) 0.0488(16) -0.0026(12) -0.0211(12) 0.0040(11)
C11 0.0220(10) 0.0192(10) 0.0192(10) -0.0041(8) -0.0010(8) -0.0017(8)
C12 0.0183(9) 0.0169(9) 0.0205(9) -0.0029(7) 0.0023(8) -0.0016(7)
C13 0.0189(10) 0.0192(10) 0.0188(9) -0.0078(8) 0.0031(8) -0.0056(8)
C14 0.0340(13) 0.0269(12) 0.0258(11) -0.0099(9) -0.0136(10) 0.0057(10)
C15 0.0549(17) 0.0254(12) 0.0399(14) -0.0145(10) -0.0253(12) 0.0178(11)
C16 0.0165(9) 0.0180(9) 0.0169(9) -0.0020(7) -0.0015(7) 0.0005(7)
C17 0.0212(10) 0.0197(10) 0.0162(9) -0.0017(7) 0.0010(8) 0.0004(8)
C18 0.0249(11) 0.0170(9) 0.0187(9) -0.0042(8) -0.0010(8) -0.0009(8)
C19 0.0308(11) 0.0197(10) 0.0193(10) -0.0009(8) 0.0016(9) -0.0062(8)
C20 0.0374(13) 0.0255(11) 0.0173(10) -0.0027(8) 0.0062(9) -0.0056(9)
C21 0.0300(12) 0.0234(11) 0.0214(10) 0.0010(8) 0.0034(9) -0.0036(9)

loop_
_atom_type_symbol
_atom_type_description
_atom_type_scat_dispersion_real
_atom_type_scat_dispersion_imag
_atom_type_scat_source
C C 0.0033 0.0016 'International Tables Vol C Tables 4.2.6.8 and 6.1.1.4'
H H 0.0000 0.0000 'International Tables Vol C Tables 4.2.6.8 and 6.1.1.4'
Cl Cl 0.1484 0.1585 'International Tables Vol C Tables 4.2.6.8 and 6.1.1.4'
N N 0.0061 0.0033 'International Tables Vol C Tables 4.2.6.8 and 6.1.1.4'
O O 0.0106 0.0060 'International Tables Vol C Tables 4.2.6.8 and 6.1.1.4'

loop_
_geom_angle_atom_site_label_1
_geom_angle_atom_site_label_2
_geom_angle_atom_site_label_3
_geom_angle
C7 O2 C8 114.92(18)
C9 O4 C10 116.00(17)
C6 O5 H5 109.5
C11 N1 C15 117.77(18)
C16 N2 C20 117.57(17)
C21 N3 C2 113.53(16)
C21 N3 C4 111.77(16)
C2 N3 C4 109.36(16)
C6 C1 C7 109.72(17)
C6 C1 C2 110.00(16)
C7 C1 C2 110.57(16)
C6 C1 H1 108.8
C7 C1 H1 108.8
C2 C1 H1 108.8
N3 C2 C11 110.43(17)
N3 C2 C1 113.14(15)
C11 C2 C1 112.51(16)
N3 C2 H2 106.8
C11 C2 H2 106.8
C1 C2 H2 106.8
N3 C4 C5 112.85(16)
N3 C4 C16 109.47(15)
C5 C4 C16 113.82(17)
N3 C4 H4 106.7
C5 C4 H4 106.7
C16 C4 H4 106.7
C6 C5 C9 118.58(18)
C6 C5 C4 121.49(17)
C9 C5 C4 119.79(18)
O5 C6 C5 124.29(18)
O5 C6 C1 112.71(17)
C5 C6 C1 122.97(17)
O1 C7 O2 124.1(2)
O1 C7 C1 124.12(19)
O2 C7 C1 111.79(18)
O2 C8 H8A 109.5
O2 C8 H8C 109.5
H8A C8 H8C 109.5
O2 C8 H8B 109.5
H8A C8 H8B 109.5
H8C C8 H8B 109.5
O3 C9 O4 122.27(18)
O3 C9 C5 124.29(19)
O4 C9 C5 113.44(17)
O4 C10 H10A 109.5
O4 C10 H10B 109.5
H10A C10 H10B 109.5
O4 C10 H10C 109.5
H10A C10 H10C 109.5
H10B C10 H10C 109.5
N1 C11 C12 122.56(19)
N1 C11 C2 117.80(17)
C12 C11 C2 119.62(18)
C13 C12 C11 117.95(19)
C13 C12 H12 121.0
C11 C12 H12 121.0
C14 C13 C12 120.49(18)
C14 C13 Cl1 118.93(16)
C12 C13 Cl1 120.58(16)
C13 C14 C15 117.2(2)
C13 C14 H14 121.4
C15 C14 H14 121.4
N1 C15 C14 124.0(2)
N1 C15 H15 118.0
C14 C15 H15 118.0
N2 C16 C17 122.82(19)
N2 C16 C4 118.05(16)
C17 C16 C4 119.09(18)
C18 C17 C16 117.95(19)
C18 C17 H17 121.0
C16 C17 H17 121.0
C17 C18 C19 120.92(18)
C17 C18 Cl2 119.75(17)
C19 C18 Cl2 119.33(16)
C18 C19 C20 116.6(2)
C18 C19 H19 121.7
C20 C19 H19 121.7
N2 C20 C19 124.1(2)
N2 C20 H20 118.0
C19 C20 H20 118.0
N3 C21 H21B 109.5
N3 C21 H21C 109.5
H21B C21 H21C 109.5
N3 C21 H21A 109.5
H21B C21 H21A 109.5
H21C C21 H21A 109.5

loop_
_geom_bond_atom_site_label_1
_geom_bond_atom_site_label_2
_geom_bond_distance
Cl1 C13 1.731(2)
Cl2 C18 1.739(2)
O1 C7 1.204(3)
O2 C7 1.339(3)
O2 C8 1.439(3)
O3 C9 1.233(2)
O4 C9 1.331(3)
O4 C10 1.446(3)
O5 C6 1.346(2)
O5 H5 0.8401
N1 C11 1.327(3)
N1 C15 1.339(3)
N2 C16 1.332(3)
N2 C20 1.343(3)
N3 C21 1.460(3)
N3 C2 1.465(3)
N3 C4 1.467(3)
C1 C6 1.509(3)
C1 C7 1.518(3)
C1 C2 1.540(3)
C1 H1 1.0000
C2 C11 1.518(3)
C2 H2 1.0000
C4 C5 1.515(3)
C4 C16 1.528(3)
C4 H4 1.0000
C5 C6 1.347(3)
C5 C9 1.454(3)
C8 H8A 0.9800
C8 H8C 0.9800
C8 H8B 0.9800
C10 H10A 0.9800
C10 H10B 0.9800
C10 H10C 0.9800
C11 C12 1.398(3)
C12 C13 1.377(3)
C12 H12 0.9500
C13 C14 1.372(3)
C14 C15 1.381(3)
C14 H14 0.9500
C15 H15 0.9500
C16 C17 1.392(3)
C17 C18 1.375(3)
C17 H17 0.9500
C18 C19 1.379(3)
C19 C20 1.386(3)
C19 H19 0.9500
C20 H20 0.9500
C21 H21B 0.9800
C21 H21C 0.9800
C21 H21A 0.9800

loop_
_geom_torsion_atom_site_label_1
_geom_torsion_atom_site_label_2
_geom_torsion_atom_site_label_3
_geom_torsion_atom_site_label_4
_geom_torsion
C21 N3 C2 C11 -66.0(2)
C4 N3 C2 C11 168.46(15)
C21 N3 C2 C1 61.2(2)
C4 N3 C2 C1 -64.4(2)
C6 C1 C2 N3 43.5(2)
C7 C1 C2 N3 164.79(16)
C6 C1 C2 C11 169.47(17)
C7 C1 C2 C11 -69.2(2)
C21 N3 C4 C5 -76.7(2)
C2 N3 C4 C5 49.9(2)
C21 N3 C4 C16 155.43(16)
C2 N3 C4 C16 -77.99(19)
N3 C4 C5 C6 -18.7(3)
C16 C4 C5 C6 106.9(2)
N3 C4 C5 C9 156.99(17)
C16 C4 C5 C9 -77.5(2)
C9 C5 C6 O5 1.2(3)
C4 C5 C6 O5 176.97(18)
C9 C5 C6 C1 -176.73(18)
C4 C5 C6 C1 -1.0(3)
C7 C1 C6 O5 49.2(2)
C2 C1 C6 O5 171.04(16)
C7 C1 C6 C5 -132.6(2)
C2 C1 C6 C5 -10.8(3)
C8 O2 C7 O1 -1.6(3)
C8 O2 C7 C1 177.17(17)
C6 C1 C7 O1 86.6(2)
C2 C1 C7 O1 -34.9(3)
C6 C1 C7 O2 -92.17(19)
C2 C1 C7 O2 146.33(17)
C10 O4 C9 O3 7.2(3)
C10 O4 C9 C5 -172.3(2)
C6 C5 C9 O3 -0.8(3)
C4 C5 C9 O3 -176.6(2)
C6 C5 C9 O4 178.66(19)
C4 C5 C9 O4 2.9(3)
C15 N1 C11 C12 1.3(4)
C15 N1 C11 C2 179.6(2)
N3 C2 C11 N1 127.9(2)
C1 C2 C11 N1 0.4(3)
N3 C2 C11 C12 -53.7(2)
C1 C2 C11 C12 178.80(18)
N1 C11 C12 C13 -0.6(3)
C2 C11 C12 C13 -178.97(18)
C11 C12 C13 C14 -0.7(3)
C11 C12 C13 Cl1 179.45(15)
C12 C13 C14 C15 1.2(4)
Cl1 C13 C14 C15 -178.9(2)
C11 N1 C15 C14 -0.7(4)
C13 C14 C15 N1 -0.6(4)
C20 N2 C16 C17 -0.2(3)
C20 N2 C16 C4 177.58(18)
N3 C4 C16 N2 125.04(19)
C5 C4 C16 N2 -2.3(2)
N3 C4 C16 C17 -57.1(2)
C5 C4 C16 C17 175.62(17)
N2 C16 C17 C18 1.8(3)
C4 C16 C17 C18 -176.04(17)
C16 C17 C18 C19 -2.2(3)
C16 C17 C18 Cl2 177.27(14)
C17 C18 C19 C20 1.1(3)
Cl2 C18 C19 C20 -178.32(16)
C16 N2 C20 C19 -0.9(3)
C18 C19 C20 N2 0.5(3)
